data_4332741
loop_
_publ_author_name
'Zhai, Bin'
'Yi, Long'
'Wang, Hong-Shen'
'Zhao, Bin'
'Cheng, Peng'
'Liao, Dai-Zheng'
'Yan, Shi-Ping'

_publ_section_title
;
 First 3D 3d&#x2212;4f Interpenetrating Structure:&#x00A0; Synthesis,
 Reaction, and Characterization of {[LnCr(IDA)2(C2O4)]}n
;
_journal_issue 21
_journal_name_full 'Inorganic Chemistry'
_journal_page_first 8471
_journal_page_last 8473
_journal_paper_doi 10.1021/ic060787f
_journal_volume 45
_journal_year 2006
_chemical_formula_sum 'C10 H10 Cr N2 O12 Sm'
_chemical_formula_weight 552.55
_chemical_name_systematic
; 
 ? 
;
_space_group_IT_number 135
_symmetry_cell_setting tetragonal
_symmetry_space_group_name_Hall '-P 4c 2ab'
_symmetry_space_group_name_H-M 'P 42/m b c'
_atom_sites_solution_hydrogens geom
_atom_sites_solution_primary direct
_atom_sites_solution_secondary difmap
_audit_creation_method SHELXL-97
_cell_angle_alpha 90.00
_cell_angle_beta 90.00
_cell_angle_gamma 90.00
_cell_formula_units_Z 4
_cell_length_a 10.8168(7)
_cell_length_b 10.8168(7)
_cell_length_c 12.5692(17)
_cell_measurement_reflns_used 3006
_cell_measurement_temperature 294(2)
_cell_measurement_theta_max 26.42
_cell_measurement_theta_min 2.66
_cell_volume 1470.6(2)
_computing_cell_refinement 'Bruker SMART'
_computing_data_collection 'Bruker SMART'
_computing_data_reduction 'Bruker SAINT'
_computing_molecular_graphics 'Bruker SHELXTL'
_computing_publication_material 'Bruker SHELXTL'
_computing_structure_refinement 'SHELXL-97 (Sheldrick, 1997)'
_computing_structure_solution 'SHELXS-97 (Sheldrick, 1990)'
_diffrn_ambient_temperature 294(2)
_diffrn_measured_fraction_theta_full 1.000
_diffrn_measured_fraction_theta_max 1.000
_diffrn_measurement_device_type 'CCD area detector'
_diffrn_measurement_method 'phi and omega scans'
_diffrn_radiation_monochromator graphite
_diffrn_radiation_source 'fine-focus sealed tube'
_diffrn_radiation_type MoK\a
_diffrn_radiation_wavelength 0.71073
_diffrn_reflns_av_R_equivalents 0.0588
_diffrn_reflns_av_sigmaI/netI 0.0257
_diffrn_reflns_limit_h_max 7
_diffrn_reflns_limit_h_min -13
_diffrn_reflns_limit_k_max 13
_diffrn_reflns_limit_k_min -13
_diffrn_reflns_limit_l_max 15
_diffrn_reflns_limit_l_min -15
_diffrn_reflns_number 7659
_diffrn_reflns_theta_full 26.46
_diffrn_reflns_theta_max 26.46
_diffrn_reflns_theta_min 2.66
_exptl_absorpt_coefficient_mu 4.768
_exptl_absorpt_correction_T_max 1.00000
_exptl_absorpt_correction_T_min 0.681290
_exptl_absorpt_correction_type multi-scan
_exptl_absorpt_process_details SADABS
_exptl_crystal_density_diffrn 2.496
_exptl_crystal_density_meas ?
_exptl_crystal_density_method 'not measured'
_exptl_crystal_F_000 1064
_exptl_crystal_size_max 0.22
_exptl_crystal_size_mid 0.18
_exptl_crystal_size_min 0.12
_refine_diff_density_max 0.473
_refine_diff_density_min -0.973
_refine_diff_density_rms 0.122
_refine_ls_extinction_method none
_refine_ls_goodness_of_fit_ref 1.072
_refine_ls_hydrogen_treatment constr
_refine_ls_matrix_type full
_refine_ls_number_parameters 65
_refine_ls_number_reflns 799
_refine_ls_number_restraints 0
_refine_ls_restrained_S_all 1.072
_refine_ls_R_factor_all 0.0286
_refine_ls_R_factor_gt 0.0213
_refine_ls_shift/su_max 0.000
_refine_ls_shift/su_mean 0.000
_refine_ls_structure_factor_coef Fsqd
_refine_ls_weighting_details 'calc w=1/[\s^2^(Fo^2^)+(0.0257P)^2^+1.9338P] where P=(Fo^2^+2Fc^2^)/3'
_refine_ls_weighting_scheme calc
_refine_ls_wR_factor_gt 0.0544
_refine_ls_wR_factor_ref 0.0609
_reflns_number_gt 613
_reflns_number_total 799
_reflns_threshold_expression >2sigma(I)
_cod_data_source_file ic060787fsup2.cif
_cod_data_source_block 060216c
_cod_depositor_comments
;
The following automatic conversions were performed:

'_symmetry_cell_setting' value 'Tetragonal' changed to 'tetragonal'
according to /home/saulius/struct/CIF-dictionaries/cif_core.dic
dictionary named 'cif_core.dic' version 2.4.2 from
2011-04-26.

'_exptl_absorpt_correction_type' value 'MULTI-SCAN'
changed to 'multi-scan' according to
/home/saulius/struct/CIF-dictionaries/cif_core.dic dictionary named
'cif_core.dic' version 2.4.2 from
2011-04-26.

'_refine_ls_hydrogen_treatment' value 'CONSTR' changed
to 'constr' according to
/home/saulius/struct/CIF-dictionaries/cif_core.dic dictionary named
'cif_core.dic' version 2.4.2 from 2011-04-26.

Automatic conversion script
Id: cif_fix_values 1891 2012-01-12 08:04:46Z andrius 

The following automatic conversions were performed:

'_exptl_crystal_density_meas' value 'NONE' was changed to '?' - the
value is perceived as not measured.

Automatic conversion script
Id: cif_fix_values 3008 2015-01-20 13:52:24Z robertas 
;
_cod_original_sg_symbol_H-M P4(2)/mbc
_cod_database_code 4332741

loop_
_symmetry_equiv_pos_as_xyz
'x, y, z'
'-x, -y, z'
'-y, x, z+1/2'
'y, -x, z+1/2'
'-x+1/2, y+1/2, -z'
'x+1/2, -y+1/2, -z'
'y+1/2, x+1/2, -z+1/2'
'-y+1/2, -x+1/2, -z+1/2'
'-x, -y, -z'
'x, y, -z'
'y, -x, -z-1/2'
'-y, x, -z-1/2'
'x-1/2, -y-1/2, z'
'-x-1/2, y-1/2, z'
'-y-1/2, -x-1/2, z-1/2'
'y-1/2, x-1/2, z-1/2'

loop_
_atom_site_label
_atom_site_type_symbol
_atom_site_fract_x
_atom_site_fract_y
_atom_site_fract_z
_atom_site_U_iso_or_equiv
_atom_site_adp_type
_atom_site_occupancy
_atom_site_symmetry_multiplicity
_atom_site_calc_flag
_atom_site_refinement_flags
Sm1 Sm 1.0000 0.5000 0.2500 0.01491(14) Uani 1 4 d S
Cr1 Cr 1.0000 1.0000 0.0000 0.0178(3) Uani 1 4 d S
O1 O 0.99768(18) 0.62310(19) 0.41197(14) 0.0262(5) Uani 1 1 d .
O2 O 1.00852(19) 0.71333(19) 0.20019(17) 0.0315(5) Uani 1 1 d .
O3 O 1.05785(19) 0.88223(19) 0.10950(16) 0.0284(5) Uani 1 1 d .
N1 N 0.8472(3) 0.8873(3) 0.0000 0.0221(7) Uani 1 2 d S
H1 H 0.7691 0.9349 0.0000 0.026 Uiso 1 2 d SR
C1 C 0.9991(3) 0.5709(4) 0.5000 0.0211(8) Uani 1 2 d S
C2 C 0.9816(3) 0.7992(3) 0.1395(2) 0.0237(6) Uani 1 1 d .
C3 C 0.8503(3) 0.8132(3) 0.0995(2) 0.0273(6) Uani 1 1 d .
H3A H 0.8153 0.7321 0.0861 0.033 Uiso 1 1 calc R
H3B H 0.8005 0.8534 0.1535 0.033 Uiso 1 1 calc R

loop_
_atom_site_aniso_label
_atom_site_aniso_U_11
_atom_site_aniso_U_22
_atom_site_aniso_U_33
_atom_site_aniso_U_23
_atom_site_aniso_U_13
_atom_site_aniso_U_12
Sm1 0.01721(15) 0.01721(15) 0.01032(19) 0.000 0.000 -0.00300(11)
Cr1 0.0222(5) 0.0107(4) 0.0205(6) 0.000 0.000 0.0009(3)
O1 0.0415(13) 0.0200(10) 0.0171(10) 0.0012(8) -0.0003(9) -0.0038(9)
O2 0.0469(14) 0.0219(11) 0.0258(11) 0.0080(9) -0.0095(10) -0.0017(9)
O3 0.0286(12) 0.0234(11) 0.0334(11) 0.0089(10) -0.0061(9) -0.0038(9)
N1 0.0214(18) 0.0189(17) 0.0259(18) 0.000 0.000 0.0070(14)
C1 0.021(2) 0.019(2) 0.023(2) 0.000 0.000 -0.0027(16)
C2 0.0342(17) 0.0177(14) 0.0192(12) -0.0016(12) 0.0008(12) 0.0012(12)
C3 0.0282(15) 0.0254(15) 0.0281(15) 0.0040(13) 0.0050(13) 0.0005(13)

loop_
_atom_type_symbol
_atom_type_description
_atom_type_scat_dispersion_real
_atom_type_scat_dispersion_imag
_atom_type_scat_source
C C 0.0033 0.0016 'International Tables Vol C Tables 4.2.6.8 and 6.1.1.4'
H H 0.0000 0.0000 'International Tables Vol C Tables 4.2.6.8 and 6.1.1.4'
N N 0.0061 0.0033 'International Tables Vol C Tables 4.2.6.8 and 6.1.1.4'
O O 0.0106 0.0060 'International Tables Vol C Tables 4.2.6.8 and 6.1.1.4'
Cr Cr 0.3209 0.6236 'International Tables Vol C Tables 4.2.6.8 and 6.1.1.4'
Sm Sm -0.1638 3.4418 'International Tables Vol C Tables 4.2.6.8 and 6.1.1.4'

loop_
_geom_angle_atom_site_label_1
_geom_angle_atom_site_label_2
_geom_angle_atom_site_label_3
_geom_angle
_geom_angle_site_symmetry_1
_geom_angle_site_symmetry_3
O2 Sm1 O2 89.67(10) 7_545 .
O2 Sm1 O2 98.21(10) 7_545 2_765
O2 Sm1 O2 149.66(10) . 2_765
O2 Sm1 O2 149.66(10) 7_545 8_665
O2 Sm1 O2 98.21(10) . 8_665
O2 Sm1 O2 89.66(10) 2_765 8_665
O2 Sm1 O1 76.70(7) 7_545 .
O2 Sm1 O1 72.03(7) . .
O2 Sm1 O1 138.28(7) 2_765 .
O2 Sm1 O1 78.00(7) 8_665 .
O2 Sm1 O1 72.03(7) 7_545 7_545
O2 Sm1 O1 76.70(7) . 7_545
O2 Sm1 O1 78.00(7) 2_765 7_545
O2 Sm1 O1 138.28(7) 8_665 7_545
O1 Sm1 O1 135.37(9) . 7_545
O2 Sm1 O1 78.01(7) 7_545 2_765
O2 Sm1 O1 138.28(7) . 2_765
O2 Sm1 O1 72.03(7) 2_765 2_765
O2 Sm1 O1 76.70(7) 8_665 2_765
O1 Sm1 O1 66.38(9) . 2_765
O1 Sm1 O1 133.55(9) 7_545 2_765
O2 Sm1 O1 138.28(7) 7_545 8_665
O2 Sm1 O1 78.01(7) . 8_665
O2 Sm1 O1 76.70(7) 2_765 8_665
O2 Sm1 O1 72.03(7) 8_665 8_665
O1 Sm1 O1 133.55(9) . 8_665
O1 Sm1 O1 66.38(9) 7_545 8_665
O1 Sm1 O1 135.36(9) 2_765 8_665
O3 Cr1 O3 179.998(1) 10 2_775
O3 Cr1 O3 91.76(12) 10 9_775
O3 Cr1 O3 88.24(12) 2_775 9_775
O3 Cr1 O3 88.24(12) 10 .
O3 Cr1 O3 91.76(12) 2_775 .
O3 Cr1 O3 179.998(1) 9_775 .
O3 Cr1 N1 97.34(9) 10 9_775
O3 Cr1 N1 82.66(9) 2_775 9_775
O3 Cr1 N1 82.66(9) 9_775 9_775
O3 Cr1 N1 97.34(9) . 9_775
O3 Cr1 N1 82.66(9) 10 .
O3 Cr1 N1 97.34(9) 2_775 .
O3 Cr1 N1 97.34(9) 9_775 .
O3 Cr1 N1 82.66(9) . .
N1 Cr1 N1 180.0 9_775 .
C1 O1 Sm1 119.8(2) . .
C2 O2 Sm1 151.24(19) . .
C2 O3 Cr1 117.04(18) . .
C3 N1 C3 114.6(3) 10 .
C3 N1 Cr1 107.58(18) 10 .
C3 N1 Cr1 107.57(18) . .
C3 N1 H1 107.5 10 .
C3 N1 H1 107.5 . .
Cr1 N1 H1 112.2 . .
O1 C1 O1 125.9(4) . 10_556
O1 C1 C1 117.1(2) . 9_766
O1 C1 C1 117.1(2) 10_556 9_766
O2 C2 O3 123.9(3) . .
O2 C2 C3 120.1(3) . .
O3 C2 C3 115.9(2) . .
N1 C3 C2 110.8(3) . .
N1 C3 H3A 109.5 . .
C2 C3 H3A 109.5 . .
N1 C3 H3B 109.5 . .
C2 C3 H3B 109.5 . .
H3A C3 H3B 108.1 . .

loop_
_geom_bond_atom_site_label_1
_geom_bond_atom_site_label_2
_geom_bond_distance
_geom_bond_site_symmetry_2
Sm1 O2 2.393(2) 7_545
Sm1 O2 2.393(2) .
Sm1 O2 2.393(2) 2_765
Sm1 O2 2.393(2) 8_665
Sm1 O1 2.4327(19) .
Sm1 O1 2.4327(19) 7_545
Sm1 O1 2.4328(19) 2_765
Sm1 O1 2.4328(19) 8_665
Cr1 O3 1.977(2) 10
Cr1 O3 1.9770(19) 2_775
Cr1 O3 1.9770(19) 9_775
Cr1 O3 1.977(2) .
Cr1 N1 2.054(3) 9_775
Cr1 N1 2.054(3) .
O1 C1 1.242(3) .
O2 C2 1.237(3) .
O3 C2 1.277(3) .
N1 C3 1.486(3) 10
N1 C3 1.486(3) .
N1 H1 0.9887 .
C1 O1 1.242(3) 10_556
C1 C1 1.533(8) 9_766
C2 C3 1.514(4) .
C3 H3A 0.9700 .
C3 H3B 0.9700 .

loop_
_geom_torsion_atom_site_label_1
_geom_torsion_atom_site_label_2
_geom_torsion_atom_site_label_3
_geom_torsion_atom_site_label_4
_geom_torsion
_geom_torsion_site_symmetry_1
_geom_torsion_site_symmetry_4
O2 Sm1 O1 C1 -82.3(2) 7_545 .
O2 Sm1 O1 C1 -176.3(3) . .
O2 Sm1 O1 C1 5.1(3) 2_765 .
O2 Sm1 O1 C1 80.8(2) 8_665 .
O1 Sm1 O1 C1 -128.6(2) 7_545 .
O1 Sm1 O1 C1 0.3(2) 2_765 .
O1 Sm1 O1 C1 131.2(2) 8_665 .
O2 Sm1 O2 C2 139.3(5) 7_545 .
O2 Sm1 O2 C2 33.5(4) 2_765 .
O2 Sm1 O2 C2 -70.1(4) 8_665 .
O1 Sm1 O2 C2 -144.6(4) . .
O1 Sm1 O2 C2 67.7(4) 7_545 .
O1 Sm1 O2 C2 -149.3(4) 2_765 .
O1 Sm1 O2 C2 -0.5(4) 8_665 .
O3 Cr1 O3 C2 -88.1(2) 10 .
O3 Cr1 O3 C2 91.9(2) 2_775 .
O3 Cr1 O3 C2 88(8) 9_775 .
N1 Cr1 O3 C2 174.7(2) 9_775 .
N1 Cr1 O3 C2 -5.3(2) . .
O3 Cr1 N1 C3 -17.39(19) 10 10
O3 Cr1 N1 C3 162.61(19) 2_775 10
O3 Cr1 N1 C3 73.5(2) 9_775 10
O3 Cr1 N1 C3 -106.6(2) . 10
N1 Cr1 N1 C3 118.03(19) 9_775 10
O3 Cr1 N1 C3 106.5(2) 10 .
O3 Cr1 N1 C3 -73.5(2) 2_775 .
O3 Cr1 N1 C3 -162.61(19) 9_775 .
O3 Cr1 N1 C3 17.39(19) . .
N1 Cr1 N1 C3 -118.03(19) 9_775 .
Sm1 O1 C1 O1 -179.7(2) . 10_556
Sm1 O1 C1 C1 -0.6(5) . 9_766
Sm1 O2 C2 O3 -136.9(3) . .
Sm1 O2 C2 C3 45.4(5) . .
Cr1 O3 C2 O2 173.4(2) . .
Cr1 O3 C2 C3 -8.8(3) . .
C3 N1 C3 C2 93.8(3) 10 .
Cr1 N1 C3 C2 -25.7(3) . .
O2 C2 C3 N1 -158.3(3) . .
O3 C2 C3 N1 23.8(4) . .
